data_1515439
loop_
_publ_author_name
'Vogt, Matthias'
'de Bruin, Bas'
'Berke, Heinz'
'Trincado, M\'onica'
'Gr\"utzmacher, Hansj\"org'

_publ_section_title
;
 Amino olefin nickel(i) and nickel(0) complexes as dehydrogenation
 catalysts for amine boranes
;
_journal_issue 4
_journal_name_full 'Chemical Science'
_journal_page_first 723
_journal_paper_doi 10.1039/c0sc00483a
_journal_volume 2
_journal_year 2011
_chemical_formula_moiety 'C48 H38 N1 Ni1 P1'
_chemical_formula_sum 'C48 H38 N Ni P'
_chemical_formula_weight 718.47
_chemical_melting_point 483
_chemical_name_common
;Nickel bis(5-H-dibenzo(a,d)cyclohepten-5-yl)-amine
triphenylphosphane
;
_chemical_name_systematic 'Nickel bis(5-H-dibenzo[a,d]cyclohepten-5-yl)-amine triphenylphosphane'
_chemical_properties_physical 'air-sensitive, moisture-sensitive'
_space_group_IT_number 2
_symmetry_cell_setting triclinic
_symmetry_Int_Tables_number 2
_symmetry_space_group_name_Hall '-P 1'
_symmetry_space_group_name_H-M 'P -1'
_atom_sites_solution_hydrogens geom
_atom_sites_solution_primary direct
_atom_sites_solution_secondary difmap
_audit_creation_method SHELXL-97
_cell_angle_alpha 98.677(2)
_cell_angle_beta 95.682(2)
_cell_angle_gamma 114.432(2)
_cell_formula_units_Z 2
_cell_length_a 11.4130(11)
_cell_length_b 12.0679(11)
_cell_length_c 14.4208(13)
_cell_measurement_reflns_used 5544
_cell_measurement_temperature 100(2)
_cell_measurement_theta_max 28.08
_cell_measurement_theta_min 2.24
_cell_volume 1758.7(3)
_computing_cell_refinement 'BRUKER SMART'
_computing_data_collection 'BRUKER SMART'
_computing_data_reduction 'BRUKER Saint'
_computing_molecular_graphics ORTEP3DIR
_computing_publication_material SHELLXTL
_computing_structure_refinement 'SHELXL-97 (Sheldrick, 1997)'
_computing_structure_solution 'SHELXS-97 (Sheldrick, 1990)'
_diffrn_ambient_temperature 100(2)
_diffrn_measured_fraction_theta_full 0.987
_diffrn_measured_fraction_theta_max 0.987
_diffrn_measurement_device_type 'BRUKER APEX CCD'
_diffrn_measurement_method 'omega and phi scans'
_diffrn_radiation_monochromator graphite
_diffrn_radiation_probe x-ray
_diffrn_radiation_type MoK\a
_diffrn_radiation_wavelength 0.71073
_diffrn_reflns_av_R_equivalents 0.0340
_diffrn_reflns_av_sigmaI/netI 0.0501
_diffrn_reflns_limit_h_max 15
_diffrn_reflns_limit_h_min -15
_diffrn_reflns_limit_k_max 16
_diffrn_reflns_limit_k_min -16
_diffrn_reflns_limit_l_max 19
_diffrn_reflns_limit_l_min -19
_diffrn_reflns_number 18304
_diffrn_reflns_theta_full 28.33
_diffrn_reflns_theta_max 28.33
_diffrn_reflns_theta_min 1.45
_diffrn_source 'fine-focus sealed tube'
_exptl_absorpt_coefficient_mu 0.634
_exptl_absorpt_correction_T_max 0.9054
_exptl_absorpt_correction_T_min 0.8576
_exptl_absorpt_correction_type empirical
_exptl_crystal_colour red
_exptl_crystal_density_diffrn 1.357
_exptl_crystal_density_method 'not measured'
_exptl_crystal_description block
_exptl_crystal_F_000 752
_exptl_crystal_recrystallization_method 'slow diffusion DME/iPrO : hexanes (1:1:3)'
_exptl_crystal_size_max 0.25
_exptl_crystal_size_mid 0.20
_exptl_crystal_size_min 0.16
_refine_diff_density_max 1.198
_refine_diff_density_min -0.397
_refine_diff_density_rms 0.088
_refine_ls_extinction_method none
_refine_ls_goodness_of_fit_ref 1.037
_refine_ls_hydrogen_treatment mixed
_refine_ls_matrix_type full
_refine_ls_number_parameters 463
_refine_ls_number_reflns 8645
_refine_ls_number_restraints 0
_refine_ls_restrained_S_all 1.037
_refine_ls_R_factor_all 0.0530
_refine_ls_R_factor_gt 0.0434
_refine_ls_shift/su_max 2.488
_refine_ls_shift/su_mean 0.009
_refine_ls_structure_factor_coef Fsqd
_refine_ls_weighting_details 'calc w=1/[\s^2^(Fo^2^)+(0.0669P)^2^+0.3227P] where P=(Fo^2^+2Fc^2^)/3'
_refine_ls_weighting_scheme calc
_refine_ls_wR_factor_gt 0.1099
_refine_ls_wR_factor_ref 0.1157
_reflns_number_gt 7229
_reflns_number_total 8645
_reflns_threshold_expression >2sigma(I)
_cod_data_source_file c0sc00483a.txt
_cod_data_source_block sadp-1
_cod_original_formula_sum 'C48 H38 N1 Ni1 P1'
_cod_database_code 1515439

loop_
_symmetry_equiv_pos_as_xyz
'x, y, z'
'-x, -y, -z'

loop_
_atom_site_label
_atom_site_type_symbol
_atom_site_fract_x
_atom_site_fract_y
_atom_site_fract_z
_atom_site_U_iso_or_equiv
_atom_site_adp_type
_atom_site_occupancy
_atom_site_symmetry_multiplicity
_atom_site_calc_flag
_atom_site_refinement_flags
C12 C 0.79486(19) 0.43212(18) 0.17749(14) 0.0194(4) Uani 1 1 d .
H12 H 0.8343 0.5064 0.2229 0.023 Uiso 1 1 calc R
Ni1 Ni 0.97592(2) 0.25404(2) 0.309344(15) 0.01231(8) Uani 1 1 d .
P2 P 1.14142(4) 0.42388(4) 0.30206(3) 0.01280(11) Uani 1 1 d .
C19 C 1.09645(17) 0.17213(16) 0.33512(13) 0.0146(3) Uani 1 1 d .
H19 H 1.1762 0.2277 0.3812 0.017 Uiso 1 1 calc R
N1 N 0.86924(15) 0.11377(14) 0.17785(11) 0.0126(3) Uani 1 1 d .
H1 H 0.909(2) 0.148(2) 0.1310(16) 0.015 Uiso 1 1 calc .
C31 C 1.23993(18) 0.40421(16) 0.21389(13) 0.0147(3) Uani 1 1 d .
C5 C 0.84682(17) 0.32922(17) 0.30074(13) 0.0146(3) Uani 1 1 d .
H5 H 0.8816 0.4131 0.3406 0.018 Uiso 1 1 calc R
C7 C 0.73152(17) 0.21229(17) 0.13170(13) 0.0159(4) Uani 1 1 d .
C36 C 1.37211(19) 0.43159(18) 0.23574(14) 0.0188(4) Uani 1 1 d .
H36 H 1.4167 0.4675 0.2981 0.023 Uiso 1 1 calc R
C4 C 0.80292(18) 0.23557(17) 0.35385(13) 0.0157(4) Uani 1 1 d .
H4 H 0.8154 0.2693 0.4222 0.019 Uiso 1 1 calc R
C18 C 1.12332(18) 0.10697(16) 0.25076(13) 0.0148(3) Uani 1 1 d .
C6 C 0.79015(17) 0.32265(17) 0.20271(13) 0.0159(4) Uani 1 1 d .
C15 C 0.67726(19) 0.21386(19) 0.04125(14) 0.0203(4) Uani 1 1 d .
H15 H 0.6370 0.1402 -0.0047 0.024 Uiso 1 1 calc R
C37 C 1.25798(17) 0.50106(16) 0.41471(13) 0.0149(3) Uani 1 1 d .
C3 C 0.68886(18) 0.11553(17) 0.32162(13) 0.0159(4) Uani 1 1 d .
C42 C 1.22887(18) 0.45262(17) 0.49591(13) 0.0159(4) Uani 1 1 d .
H42 H 1.1563 0.3771 0.4906 0.019 Uiso 1 1 calc R
C14 C 0.6822(2) 0.3232(2) 0.01846(15) 0.0236(4) Uani 1 1 d .
H14 H 0.6454 0.3229 -0.0421 0.028 Uiso 1 1 calc R
C1 C 0.73094(17) 0.09264(17) 0.15131(13) 0.0150(4) Uani 1 1 d .
H1A H 0.6916 0.0290 0.0922 0.018 Uiso 1 1 calc R
C44 C 1.12058(18) 0.59428(17) 0.19035(14) 0.0181(4) Uani 1 1 d .
H44 H 1.1384 0.5493 0.1400 0.022 Uiso 1 1 calc R
C27 C 0.83309(19) -0.07427(18) 0.41771(14) 0.0191(4) Uani 1 1 d .
H27 H 0.8608 -0.0342 0.4816 0.023 Uiso 1 1 calc R
C45 C 1.0966(2) 0.69608(19) 0.17732(15) 0.0234(4) Uani 1 1 d .
H45 H 1.0990 0.7185 0.1184 0.028 Uiso 1 1 calc R
C43 C 1.11800(17) 0.55994(16) 0.27833(13) 0.0157(4) Uani 1 1 d .
C2 C 0.65066(17) 0.04680(17) 0.22698(13) 0.0152(4) Uani 1 1 d .
C30 C 0.74543(19) -0.19384(18) 0.22871(14) 0.0195(4) Uani 1 1 d .
H30 H 0.7153 -0.2345 0.1650 0.023 Uiso 1 1 calc R
C24 C 1.1899(2) -0.01299(19) 0.09683(15) 0.0227(4) Uani 1 1 d .
H24 H 1.2115 -0.0530 0.0457 0.027 Uiso 1 1 calc R
C20 C 0.98679(18) 0.12031(17) 0.37918(13) 0.0158(4) Uani 1 1 d .
H20 H 1.0075 0.1486 0.4487 0.019 Uiso 1 1 calc R
C22 C 0.83657(17) -0.06914(17) 0.25167(13) 0.0144(3) Uani 1 1 d .
C32 C 1.17548(19) 0.34912(17) 0.11938(13) 0.0177(4) Uani 1 1 d .
H32 H 1.0869 0.3282 0.1034 0.021 Uiso 1 1 calc R
C21 C 0.88425(18) -0.00784(17) 0.34775(13) 0.0149(4) Uani 1 1 d .
C17 C 1.02631(18) 0.02489(16) 0.17287(13) 0.0142(3) Uani 1 1 d .
C16 C 0.88452(17) -0.00369(16) 0.17202(12) 0.0139(3) Uani 1 1 d .
H16 H 0.8335 -0.0600 0.1113 0.017 Uiso 1 1 calc R
C23 C 1.0617(2) -0.03351(17) 0.09702(14) 0.0184(4) Uani 1 1 d .
H23 H 0.9975 -0.0874 0.0455 0.022 Uiso 1 1 calc R
C39 C 1.44506(19) 0.67835(18) 0.51382(14) 0.0207(4) Uani 1 1 d .
H39 H 1.5178 0.7540 0.5200 0.025 Uiso 1 1 calc R
C41 C 1.30688(19) 0.51571(18) 0.58455(14) 0.0198(4) Uani 1 1 d .
H41 H 1.2870 0.4817 0.6379 0.024 Uiso 1 1 calc R
C26 C 1.25254(18) 0.12614(18) 0.24884(15) 0.0204(4) Uani 1 1 d .
H26 H 1.3176 0.1799 0.3000 0.025 Uiso 1 1 calc R
C38 C 1.36801(18) 0.61542(18) 0.42465(14) 0.0186(4) Uani 1 1 d .
H38 H 1.3894 0.6492 0.3714 0.022 Uiso 1 1 calc R
C33 C 1.2418(2) 0.32537(18) 0.04941(14) 0.0214(4) Uani 1 1 d .
H33 H 1.1978 0.2900 -0.0132 0.026 Uiso 1 1 calc R
C28 C 0.7425(2) -0.19802(19) 0.39363(15) 0.0225(4) Uani 1 1 d .
H28 H 0.7109 -0.2405 0.4411 0.027 Uiso 1 1 calc R
C29 C 0.6990(2) -0.25829(18) 0.29893(16) 0.0232(4) Uani 1 1 d .
H29 H 0.6388 -0.3417 0.2825 0.028 Uiso 1 1 calc R
C40 C 1.41381(19) 0.62860(19) 0.59370(14) 0.0215(4) Uani 1 1 d .
H40 H 1.4650 0.6714 0.6534 0.026 Uiso 1 1 calc R
C8 C 0.53745(18) -0.06424(18) 0.20182(15) 0.0201(4) Uani 1 1 d .
H8 H 0.5125 -0.1084 0.1389 0.024 Uiso 1 1 calc R
C34 C 1.3737(2) 0.35402(19) 0.07214(15) 0.0250(4) Uani 1 1 d .
H34 H 1.4183 0.3384 0.0250 0.030 Uiso 1 1 calc R
C35 C 1.4382(2) 0.4060(2) 0.16557(15) 0.0246(4) Uani 1 1 d .
H35 H 1.5260 0.4239 0.1815 0.029 Uiso 1 1 calc R
C48 C 1.0897(2) 0.62901(18) 0.35242(14) 0.0204(4) Uani 1 1 d .
H48 H 1.0868 0.6069 0.4115 0.024 Uiso 1 1 calc R
C10 C 0.4994(2) -0.0465(2) 0.36140(16) 0.0272(5) Uani 1 1 d .
H10 H 0.4495 -0.0774 0.4068 0.033 Uiso 1 1 calc R
C47 C 1.0658(2) 0.72979(19) 0.33915(16) 0.0253(4) Uani 1 1 d .
H47 H 1.0475 0.7748 0.3892 0.030 Uiso 1 1 calc R
C9 C 0.4607(2) -0.11101(19) 0.26816(16) 0.0256(4) Uani 1 1 d .
H9 H 0.3842 -0.1848 0.2499 0.031 Uiso 1 1 calc R
C11 C 0.6121(2) 0.06395(19) 0.38801(15) 0.0222(4) Uani 1 1 d .
H11 H 0.6377 0.1052 0.4517 0.027 Uiso 1 1 calc R
C25 C 1.2868(2) 0.06797(19) 0.17354(16) 0.0238(4) Uani 1 1 d .
H25 H 1.3736 0.0827 0.1740 0.029 Uiso 1 1 calc R
C13 C 0.7424(2) 0.4326(2) 0.08694(15) 0.0233(4) Uani 1 1 d .
H13 H 0.7477 0.5067 0.0721 0.028 Uiso 1 1 calc R
C46 C 1.0693(2) 0.76350(19) 0.25108(16) 0.0260(4) Uani 1 1 d .
H46 H 1.0534 0.8310 0.2419 0.031 Uiso 1 1 calc R

loop_
_atom_site_aniso_label
_atom_site_aniso_U_11
_atom_site_aniso_U_22
_atom_site_aniso_U_33
_atom_site_aniso_U_23
_atom_site_aniso_U_13
_atom_site_aniso_U_12
C12 0.0175(9) 0.0188(9) 0.0252(10) 0.0073(8) 0.0063(8) 0.0097(8)
Ni1 0.01264(12) 0.01042(12) 0.01305(13) 0.00276(8) 0.00083(9) 0.00445(9)
P2 0.0136(2) 0.0105(2) 0.0129(2) 0.00268(16) 0.00045(17) 0.00430(17)
C19 0.0144(8) 0.0122(8) 0.0146(8) 0.0013(7) -0.0030(7) 0.0051(7)
N1 0.0147(7) 0.0118(7) 0.0120(7) 0.0043(6) 0.0030(6) 0.0057(6)
C31 0.0176(9) 0.0122(8) 0.0150(8) 0.0055(7) 0.0044(7) 0.0060(7)
C5 0.0135(8) 0.0138(8) 0.0159(9) 0.0017(7) 0.0014(7) 0.0060(7)
C7 0.0133(8) 0.0190(9) 0.0164(9) 0.0052(7) 0.0031(7) 0.0074(7)
C36 0.0183(9) 0.0172(9) 0.0194(9) 0.0039(7) 0.0013(7) 0.0067(7)
C4 0.0187(9) 0.0163(9) 0.0134(8) 0.0023(7) 0.0035(7) 0.0090(7)
C18 0.0171(9) 0.0111(8) 0.0174(9) 0.0054(7) 0.0033(7) 0.0067(7)
C6 0.0128(8) 0.0177(9) 0.0201(9) 0.0075(7) 0.0054(7) 0.0078(7)
C15 0.0189(9) 0.0279(10) 0.0165(9) 0.0058(8) 0.0022(7) 0.0124(8)
C37 0.0146(8) 0.0131(8) 0.0157(9) 0.0010(7) -0.0009(7) 0.0064(7)
C3 0.0163(8) 0.0174(9) 0.0169(9) 0.0067(7) 0.0048(7) 0.0088(7)
C42 0.0160(9) 0.0136(8) 0.0180(9) 0.0034(7) 0.0007(7) 0.0070(7)
C14 0.0226(10) 0.0346(12) 0.0204(10) 0.0136(9) 0.0043(8) 0.0164(9)
C1 0.0141(8) 0.0151(9) 0.0134(8) 0.0010(7) -0.0004(7) 0.0052(7)
C44 0.0174(9) 0.0161(9) 0.0214(9) 0.0073(7) 0.0032(7) 0.0067(7)
C27 0.0234(10) 0.0194(9) 0.0181(9) 0.0072(7) 0.0045(8) 0.0116(8)
C45 0.0250(10) 0.0207(10) 0.0259(10) 0.0117(8) 0.0033(8) 0.0093(8)
C43 0.0141(8) 0.0109(8) 0.0185(9) 0.0029(7) 0.0000(7) 0.0027(7)
C2 0.0130(8) 0.0167(9) 0.0178(9) 0.0062(7) 0.0023(7) 0.0076(7)
C30 0.0182(9) 0.0156(9) 0.0217(10) 0.0030(7) -0.0007(7) 0.0056(8)
C24 0.0314(11) 0.0226(10) 0.0246(10) 0.0099(8) 0.0139(9) 0.0183(9)
C20 0.0196(9) 0.0137(8) 0.0144(9) 0.0042(7) 0.0000(7) 0.0079(7)
C22 0.0143(8) 0.0137(8) 0.0166(9) 0.0061(7) 0.0032(7) 0.0064(7)
C32 0.0177(9) 0.0129(9) 0.0193(9) 0.0045(7) 0.0018(7) 0.0034(7)
C21 0.0155(8) 0.0144(9) 0.0171(9) 0.0066(7) 0.0025(7) 0.0076(7)
C17 0.0167(9) 0.0132(8) 0.0153(8) 0.0068(7) 0.0039(7) 0.0076(7)
C16 0.0164(8) 0.0111(8) 0.0127(8) 0.0014(6) 0.0001(7) 0.0054(7)
C23 0.0252(10) 0.0153(9) 0.0165(9) 0.0063(7) 0.0039(7) 0.0097(8)
C39 0.0149(9) 0.0157(9) 0.0242(10) -0.0018(7) -0.0013(7) 0.0028(7)
C41 0.0251(10) 0.0212(10) 0.0153(9) 0.0021(7) 0.0013(7) 0.0134(8)
C26 0.0147(9) 0.0166(9) 0.0288(11) 0.0062(8) -0.0002(8) 0.0061(7)
C38 0.0178(9) 0.0173(9) 0.0191(9) 0.0034(7) 0.0023(7) 0.0065(7)
C33 0.0283(10) 0.0151(9) 0.0177(9) 0.0035(7) 0.0048(8) 0.0063(8)
C28 0.0225(10) 0.0205(10) 0.0275(11) 0.0144(8) 0.0079(8) 0.0082(8)
C29 0.0179(9) 0.0132(9) 0.0350(11) 0.0101(8) 0.0029(8) 0.0022(7)
C40 0.0199(9) 0.0244(10) 0.0175(9) -0.0022(8) -0.0050(7) 0.0112(8)
C8 0.0152(9) 0.0183(9) 0.0237(10) 0.0043(8) -0.0014(7) 0.0054(8)
C34 0.0314(11) 0.0238(10) 0.0226(10) 0.0054(8) 0.0127(9) 0.0128(9)
C35 0.0198(10) 0.0262(11) 0.0299(11) 0.0064(9) 0.0083(8) 0.0111(8)
C48 0.0253(10) 0.0178(9) 0.0169(9) 0.0023(7) 0.0006(8) 0.0094(8)
C10 0.0239(10) 0.0279(11) 0.0337(12) 0.0157(9) 0.0138(9) 0.0100(9)
C47 0.0317(11) 0.0175(10) 0.0289(11) 0.0025(8) 0.0051(9) 0.0137(9)
C9 0.0154(9) 0.0196(10) 0.0383(12) 0.0116(9) 0.0039(8) 0.0025(8)
C11 0.0252(10) 0.0225(10) 0.0218(10) 0.0076(8) 0.0100(8) 0.0109(8)
C25 0.0185(9) 0.0239(10) 0.0363(12) 0.0128(9) 0.0109(8) 0.0129(8)
C13 0.0232(10) 0.0259(10) 0.0297(11) 0.0167(9) 0.0091(8) 0.0149(9)
C46 0.0291(11) 0.0161(10) 0.0353(12) 0.0077(8) 0.0035(9) 0.0119(9)

loop_
_atom_type_symbol
_atom_type_description
_atom_type_scat_dispersion_real
_atom_type_scat_dispersion_imag
_atom_type_scat_source
C C 0.0033 0.0016 'International Tables Vol C Tables 4.2.6.8 and 6.1.1.4'
H H 0.0000 0.0000 'International Tables Vol C Tables 4.2.6.8 and 6.1.1.4'
N N 0.0061 0.0033 'International Tables Vol C Tables 4.2.6.8 and 6.1.1.4'
P P 0.1023 0.0942 'International Tables Vol C Tables 4.2.6.8 and 6.1.1.4'
Ni Ni 0.3393 1.1124 'International Tables Vol C Tables 4.2.6.8 and 6.1.1.4'

loop_
_geom_angle_atom_site_label_1
_geom_angle_atom_site_label_2
_geom_angle_atom_site_label_3
_geom_angle
C13 C12 C6 121.78(19)
C13 C12 H12 119.1
C6 C12 H12 119.1
C5 Ni1 C19 171.93(7)
C5 Ni1 C20 132.35(7)
C19 Ni1 C20 40.25(7)
C5 Ni1 C4 40.17(7)
C19 Ni1 C4 132.43(7)
C20 Ni1 C4 92.23(7)
C5 Ni1 P2 94.05(5)
C19 Ni1 P2 90.60(5)
C20 Ni1 P2 124.76(5)
C4 Ni1 P2 127.83(5)
C5 Ni1 N1 91.87(6)
C19 Ni1 N1 91.61(6)
C20 Ni1 N1 91.45(6)
C4 Ni1 N1 91.56(7)
P2 Ni1 N1 119.18(4)
C31 P2 C37 105.01(8)
C31 P2 C43 102.63(8)
C37 P2 C43 97.63(8)
C31 P2 Ni1 114.50(6)
C37 P2 Ni1 114.05(6)
C43 P2 Ni1 120.64(6)
C20 C19 C18 125.27(16)
C20 C19 Ni1 71.02(10)
C18 C19 Ni1 116.44(12)
C20 C19 H19 112.5
C18 C19 H19 112.5
Ni1 C19 H19 112.5
C16 N1 C1 113.37(14)
C16 N1 Ni1 114.42(11)
C1 N1 Ni1 114.05(11)
C16 N1 H1 106.4(14)
C1 N1 H1 104.9(14)
Ni1 N1 H1 102.2(14)
C36 C31 C32 117.98(17)
C36 C31 P2 124.36(14)
C32 C31 P2 117.48(14)
C4 C5 C6 126.78(16)
C4 C5 Ni1 71.56(11)
C6 C5 Ni1 114.31(12)
C4 C5 H5 112.5
C6 C5 H5 112.5
Ni1 C5 H5 112.5
C15 C7 C6 119.95(18)
C15 C7 C1 119.31(17)
C6 C7 C1 120.70(16)
C35 C36 C31 120.96(18)
C35 C36 H36 119.5
C31 C36 H36 119.5
C5 C4 C3 125.35(17)
C5 C4 Ni1 68.26(10)
C3 C4 Ni1 117.79(13)
C5 C4 H4 112.7
C3 C4 H4 112.7
Ni1 C4 H4 112.7
C26 C18 C17 118.02(17)
C26 C18 C19 118.10(17)
C17 C18 C19 123.88(16)
C12 C6 C7 117.56(17)
C12 C6 C5 118.68(17)
C7 C6 C5 123.75(17)
C14 C15 C7 121.28(19)
C14 C15 H15 119.4
C7 C15 H15 119.4
C42 C37 C38 118.49(17)
C42 C37 P2 119.06(13)
C38 C37 P2 122.02(14)
C11 C3 C2 117.33(17)
C11 C3 C4 118.82(17)
C2 C3 C4 123.85(16)
C41 C42 C37 120.85(17)
C41 C42 H42 119.6
C37 C42 H42 119.6
C13 C14 C15 119.18(18)
C13 C14 H14 120.4
C15 C14 H14 120.4
N1 C1 C7 108.16(14)
N1 C1 C2 112.31(14)
C7 C1 C2 111.86(15)
N1 C1 H1A 108.1
C7 C1 H1A 108.1
C2 C1 H1A 108.1
C43 C44 C45 120.35(19)
C43 C44 H44 119.8
C45 C44 H44 119.8
C28 C27 C21 121.49(18)
C28 C27 H27 119.3
C21 C27 H27 119.3
C46 C45 C44 120.65(19)
C46 C45 H45 119.7
C44 C45 H45 119.7
C44 C43 C48 118.32(17)
C44 C43 P2 124.01(15)
C48 C43 P2 117.60(14)
C8 C2 C3 119.89(17)
C8 C2 C1 119.10(17)
C3 C2 C1 121.00(16)
C29 C30 C22 121.24(18)
C29 C30 H30 119.4
C22 C30 H30 119.4
C23 C24 C25 119.70(18)
C23 C24 H24 120.2
C25 C24 H24 120.2
C19 C20 C21 124.19(17)
C19 C20 Ni1 68.73(10)
C21 C20 Ni1 118.35(12)
C19 C20 H20 112.8
C21 C20 H20 112.8
Ni1 C20 H20 112.8
C30 C22 C21 119.67(17)
C30 C22 C16 118.93(16)
C21 C22 C16 121.38(16)
C33 C32 C31 120.98(18)
C33 C32 H32 119.5
C31 C32 H32 119.5
C22 C21 C27 118.02(17)
C22 C21 C20 123.72(16)
C27 C21 C20 118.24(17)
C23 C17 C18 119.43(17)
C23 C17 C16 119.77(17)
C18 C17 C16 120.77(16)
N1 C16 C17 109.16(14)
N1 C16 C22 112.87(15)
C17 C16 C22 110.00(14)
N1 C16 H16 108.2
C17 C16 H16 108.2
C22 C16 H16 108.2
C24 C23 C17 121.43(18)
C24 C23 H23 119.3
C17 C23 H23 119.3
C40 C39 C38 120.22(18)
C40 C39 H39 119.9
C38 C39 H39 119.9
C40 C41 C42 120.19(18)
C40 C41 H41 119.9
C42 C41 H41 119.9
C25 C26 C18 122.24(19)
C25 C26 H26 118.9
C18 C26 H26 118.9
C39 C38 C37 120.26(18)
C39 C38 H38 119.9
C37 C38 H38 119.9
C32 C33 C34 120.36(19)
C32 C33 H33 119.8
C34 C33 H33 119.8
C29 C28 C27 119.92(18)
C29 C28 H28 120.0
C27 C28 H28 120.0
C28 C29 C30 119.61(18)
C28 C29 H29 120.2
C30 C29 H29 120.2
C41 C40 C39 119.99(18)
C41 C40 H40 120.0
C39 C40 H40 120.0
C9 C8 C2 121.59(19)
C9 C8 H8 119.2
C2 C8 H8 119.2
C35 C34 C33 119.40(19)
C35 C34 H34 120.3
C33 C34 H34 120.3
C34 C35 C36 120.30(19)
C34 C35 H35 119.8
C36 C35 H35 119.8
C47 C48 C43 121.12(18)
C47 C48 H48 119.4
C43 C48 H48 119.4
C9 C10 C11 120.42(19)
C9 C10 H10 119.8
C11 C10 H10 119.8
C48 C47 C46 120.00(19)
C48 C47 H47 120.0
C46 C47 H47 120.0
C10 C9 C8 118.90(19)
C10 C9 H9 120.6
C8 C9 H9 120.6
C10 C11 C3 121.77(19)
C10 C11 H11 119.1
C3 C11 H11 119.1
C26 C25 C24 119.19(18)
C26 C25 H25 120.4
C24 C25 H25 120.4
C14 C13 C12 120.20(19)
C14 C13 H13 119.9
C12 C13 H13 119.9
C45 C46 C47 119.55(19)
C45 C46 H46 120.2
C47 C46 H46 120.2

loop_
_geom_bond_atom_site_label_1
_geom_bond_atom_site_label_2
_geom_bond_distance
C12 C13 1.383(3)
C12 C6 1.404(3)
C12 H12 0.9300
Ni1 C5 2.0280(18)
Ni1 C19 2.0353(18)
Ni1 C20 2.0654(18)
Ni1 C4 2.0712(18)
Ni1 P2 2.1636(5)
Ni1 N1 2.1939(15)
P2 C31 1.8302(19)
P2 C37 1.8349(18)
P2 C43 1.8437(19)
C19 C20 1.411(3)
C19 C18 1.475(3)
C19 H19 0.9800
N1 C16 1.489(2)
N1 C1 1.490(2)
N1 H1 0.87(2)
C31 C36 1.395(3)
C31 C32 1.401(3)
C5 C4 1.408(2)
C5 C6 1.472(3)
C5 H5 0.9800
C7 C15 1.394(3)
C7 C6 1.409(3)
C7 C1 1.510(3)
C36 C35 1.392(3)
C36 H36 0.9300
C4 C3 1.458(3)
C4 H4 0.9800
C18 C26 1.399(3)
C18 C17 1.407(3)
C15 C14 1.388(3)
C15 H15 0.9300
C37 C42 1.395(3)
C37 C38 1.405(3)
C3 C11 1.402(3)
C3 C2 1.408(3)
C42 C41 1.388(3)
C42 H42 0.9300
C14 C13 1.383(3)
C14 H14 0.9300
C1 C2 1.516(3)
C1 H1A 0.9800
C44 C43 1.392(3)
C44 C45 1.399(3)
C44 H44 0.9300
C27 C28 1.384(3)
C27 C21 1.405(3)
C27 H27 0.9300
C45 C46 1.380(3)
C45 H45 0.9300
C43 C48 1.401(3)
C2 C8 1.387(3)
C30 C29 1.384(3)
C30 C22 1.394(3)
C30 H30 0.9300
C24 C23 1.380(3)
C24 C25 1.392(3)
C24 H24 0.9300
C20 C21 1.467(3)
C20 H20 0.9800
C22 C21 1.404(3)
C22 C16 1.511(2)
C32 C33 1.384(3)
C32 H32 0.9300
C17 C23 1.395(3)
C17 C16 1.507(2)
C16 H16 0.9800
C23 H23 0.9300
C39 C40 1.388(3)
C39 C38 1.390(3)
C39 H39 0.9300
C41 C40 1.379(3)
C41 H41 0.9300
C26 C25 1.381(3)
C26 H26 0.9300
C38 H38 0.9300
C33 C34 1.390(3)
C33 H33 0.9300
C28 C29 1.381(3)
C28 H28 0.9300
C29 H29 0.9300
C40 H40 0.9300
C8 C9 1.386(3)
C8 H8 0.9300
C34 C35 1.385(3)
C34 H34 0.9300
C35 H35 0.9300
C48 C47 1.387(3)
C48 H48 0.9300
C10 C9 1.375(3)
C10 C11 1.381(3)
C10 H10 0.9300
C47 C46 1.390(3)
C47 H47 0.9300
C9 H9 0.9300
C11 H11 0.9300
C25 H25 0.9300
C13 H13 0.9300
C46 H46 0.9300

loop_
_geom_torsion_atom_site_label_1
_geom_torsion_atom_site_label_2
_geom_torsion_atom_site_label_3
_geom_torsion_atom_site_label_4
_geom_torsion
C5 Ni1 P2 C31 -130.19(8)
C19 Ni1 P2 C31 56.41(8)
C20 Ni1 P2 C31 79.23(9)
C4 Ni1 P2 C31 -154.00(9)
N1 Ni1 P2 C31 -35.77(8)
C5 Ni1 P2 C37 108.81(8)
C19 Ni1 P2 C37 -64.59(8)
C20 Ni1 P2 C37 -41.78(9)
C4 Ni1 P2 C37 84.99(9)
N1 Ni1 P2 C37 -156.78(8)
C5 Ni1 P2 C43 -6.87(9)
C19 Ni1 P2 C43 179.73(9)
C20 Ni1 P2 C43 -157.46(9)
C4 Ni1 P2 C43 -30.69(10)
N1 Ni1 P2 C43 87.54(8)
C5 Ni1 C19 C20 25.2(5)
C4 Ni1 C19 C20 3.26(15)
P2 Ni1 C19 C20 150.46(10)
N1 Ni1 C19 C20 -90.33(11)
C5 Ni1 C19 C18 145.9(5)
C20 Ni1 C19 C18 120.73(18)
C4 Ni1 C19 C18 123.99(14)
P2 Ni1 C19 C18 -88.81(13)
N1 Ni1 C19 C18 30.40(14)
C5 Ni1 N1 C16 -152.86(12)
C19 Ni1 N1 C16 19.86(12)
C20 Ni1 N1 C16 -20.41(12)
C4 Ni1 N1 C16 -112.67(12)
P2 Ni1 N1 C16 111.45(11)
C5 Ni1 N1 C1 -20.05(12)
C19 Ni1 N1 C1 152.67(12)
C20 Ni1 N1 C1 112.41(12)
C4 Ni1 N1 C1 20.14(12)
P2 Ni1 N1 C1 -115.74(11)
C37 P2 C31 C36 6.41(18)
C43 P2 C31 C36 108.00(16)
Ni1 P2 C31 C36 -119.45(15)
C37 P2 C31 C32 -178.66(14)
C43 P2 C31 C32 -77.07(15)
Ni1 P2 C31 C32 55.47(15)
C19 Ni1 C5 C4 -25.3(5)
C20 Ni1 C5 C4 -3.46(15)
P2 Ni1 C5 C4 -150.37(10)
N1 Ni1 C5 C4 90.20(11)
C19 Ni1 C5 C6 -148.1(5)
C20 Ni1 C5 C6 -126.27(13)
C4 Ni1 C5 C6 -122.81(18)
P2 Ni1 C5 C6 86.82(13)
N1 Ni1 C5 C6 -32.61(13)
C32 C31 C36 C35 0.6(3)
P2 C31 C36 C35 175.49(15)
C6 C5 C4 C3 -2.4(3)
Ni1 C5 C4 C3 -109.43(18)
C6 C5 C4 Ni1 107.02(18)
C19 Ni1 C4 C5 175.34(10)
C20 Ni1 C4 C5 177.44(11)
P2 Ni1 C4 C5 38.64(12)
N1 Ni1 C4 C5 -91.05(11)
C5 Ni1 C4 C3 119.60(19)
C19 Ni1 C4 C3 -65.06(17)
C20 Ni1 C4 C3 -62.95(15)
P2 Ni1 C4 C3 158.24(11)
N1 Ni1 C4 C3 28.55(14)
C20 C19 C18 C26 -140.12(19)
Ni1 C19 C18 C26 135.23(15)
C20 C19 C18 C17 38.7(3)
Ni1 C19 C18 C17 -46.0(2)
C13 C12 C6 C7 1.0(3)
C13 C12 C6 C5 -179.36(17)
C15 C7 C6 C12 -2.0(3)
C1 C7 C6 C12 175.79(16)
C15 C7 C6 C5 178.38(17)
C1 C7 C6 C5 -3.8(3)
C4 C5 C6 C12 147.24(19)
Ni1 C5 C6 C12 -128.25(15)
C4 C5 C6 C7 -33.1(3)
Ni1 C5 C6 C7 51.4(2)
C6 C7 C15 C14 1.5(3)
C1 C7 C15 C14 -176.35(17)
C31 P2 C37 C42 -130.69(15)
C43 P2 C37 C42 123.98(15)
Ni1 P2 C37 C42 -4.55(17)
C31 P2 C37 C38 56.94(17)
C43 P2 C37 C38 -48.38(17)
Ni1 P2 C37 C38 -176.91(13)
C5 C4 C3 C11 -143.55(19)
Ni1 C4 C3 C11 134.46(16)
C5 C4 C3 C2 36.8(3)
Ni1 C4 C3 C2 -45.2(2)
C38 C37 C42 C41 -0.1(3)
P2 C37 C42 C41 -172.77(14)
C7 C15 C14 C13 0.2(3)
C16 N1 C1 C7 -163.51(14)
Ni1 N1 C1 C7 63.17(16)
C16 N1 C1 C2 72.55(19)
Ni1 N1 C1 C2 -60.76(17)
C15 C7 C1 N1 118.67(18)
C6 C7 C1 N1 -59.1(2)
C15 C7 C1 C2 -117.12(18)
C6 C7 C1 C2 65.1(2)
C43 C44 C45 C46 -0.4(3)
C45 C44 C43 C48 0.6(3)
C45 C44 C43 P2 177.37(15)
C31 P2 C43 C44 26.24(18)
C37 P2 C43 C44 133.57(16)
Ni1 P2 C43 C44 -102.56(16)
C31 P2 C43 C48 -156.97(15)
C37 P2 C43 C48 -49.64(16)
Ni1 P2 C43 C48 74.23(16)
C11 C3 C2 C8 3.1(3)
C4 C3 C2 C8 -177.28(18)
C11 C3 C2 C1 -177.41(17)
C4 C3 C2 C1 2.3(3)
N1 C1 C2 C8 -123.81(18)
C7 C1 C2 C8 114.33(19)
N1 C1 C2 C3 56.6(2)
C7 C1 C2 C3 -65.2(2)
C18 C19 C20 C21 1.1(3)
Ni1 C19 C20 C21 110.59(17)
C18 C19 C20 Ni1 -109.48(18)
C5 Ni1 C20 C19 -175.36(10)
C4 Ni1 C20 C19 -177.59(11)
P2 Ni1 C20 C19 -36.88(12)
N1 Ni1 C20 C19 90.79(11)
C5 Ni1 C20 C21 66.27(17)
C19 Ni1 C20 C21 -118.37(19)
C4 Ni1 C20 C21 64.03(15)
P2 Ni1 C20 C21 -155.25(12)
N1 Ni1 C20 C21 -27.58(14)
C29 C30 C22 C21 1.1(3)
C29 C30 C22 C16 179.60(17)
C36 C31 C32 C33 -1.5(3)
P2 C31 C32 C33 -176.77(14)
C30 C22 C21 C27 -2.7(3)
C16 C22 C21 C27 178.84(16)
C30 C22 C21 C20 175.57(17)
C16 C22 C21 C20 -2.9(3)
C28 C27 C21 C22 2.7(3)
C28 C27 C21 C20 -175.71(18)
C19 C20 C21 C22 -37.9(3)
Ni1 C20 C21 C22 44.5(2)
C19 C20 C21 C27 140.42(19)
Ni1 C20 C21 C27 -137.15(15)
C26 C18 C17 C23 -0.3(3)
C19 C18 C17 C23 -179.10(16)
C26 C18 C17 C16 177.69(16)
C19 C18 C17 C16 -1.1(3)
C1 N1 C16 C17 164.34(14)
Ni1 N1 C16 C17 -62.52(16)
C1 N1 C16 C22 -73.01(18)
Ni1 N1 C16 C22 60.13(16)
C23 C17 C16 N1 -121.49(17)
C18 C17 C16 N1 60.5(2)
C23 C17 C16 C22 114.16(18)
C18 C17 C16 C22 -63.8(2)
C30 C22 C16 N1 126.48(18)
C21 C22 C16 N1 -55.1(2)
C30 C22 C16 C17 -111.35(19)
C21 C22 C16 C17 67.1(2)
C25 C24 C23 C17 -0.3(3)
C18 C17 C23 C24 0.3(3)
C16 C17 C23 C24 -177.72(17)
C37 C42 C41 C40 0.9(3)
C17 C18 C26 C25 0.3(3)
C19 C18 C26 C25 179.15(17)
C40 C39 C38 C37 0.0(3)
C42 C37 C38 C39 -0.3(3)
P2 C37 C38 C39 172.11(15)
C31 C32 C33 C34 1.1(3)
C21 C27 C28 C29 -1.0(3)
C27 C28 C29 C30 -0.7(3)
C22 C30 C29 C28 0.6(3)
C42 C41 C40 C39 -1.2(3)
C38 C39 C40 C41 0.7(3)
C3 C2 C8 C9 -0.8(3)
C1 C2 C8 C9 179.61(18)
C32 C33 C34 C35 0.3(3)
C33 C34 C35 C36 -1.2(3)
C31 C36 C35 C34 0.8(3)
C44 C43 C48 C47 -0.6(3)
P2 C43 C48 C47 -177.53(16)
C43 C48 C47 C46 0.2(3)
C11 C10 C9 C8 0.9(3)
C2 C8 C9 C10 -1.2(3)
C9 C10 C11 C3 1.4(3)
C2 C3 C11 C10 -3.4(3)
C4 C3 C11 C10 176.93(18)
C18 C26 C25 C24 -0.2(3)
C23 C24 C25 C26 0.2(3)
C15 C14 C13 C12 -1.2(3)
C6 C12 C13 C14 0.6(3)
C44 C45 C46 C47 0.0(3)
C48 C47 C46 C45 0.0(3)
